data_4024968
loop_
_publ_author_name
'Marcus Pillekamp'
'Wasim Alachraf'
'Iris M. Oppel'
'Gerald Dyker'

_publ_section_title
;
Cage Hydrocarbons Derived from Dibenzosuberenone
;
_journal_name_full 'Journal of Organic Chemistry'
_journal_page_first 8355
_journal_page_last 8358
_journal_paper_doi 10.1021/jo9018057
_journal_volume 74
_journal_year 2009
_chemical_formula_sum 'C30 H20 Cl2'
_chemical_formula_weight 451.36
_chemical_name_systematic
; 
 ? 
;
_space_group_IT_number 14
_symmetry_cell_setting monoclinic
_symmetry_space_group_name_Hall '-P 2yn'
_symmetry_space_group_name_H-M 'P 1 21/n 1'
_atom_sites_solution_hydrogens geom
_atom_sites_solution_primary direct
_atom_sites_solution_secondary difmap
_audit_creation_method SHELXL-97
_cell_angle_alpha 90.00
_cell_angle_beta 94.193(5)
_cell_angle_gamma 90.00
_cell_formula_units_Z 8
_cell_length_a 8.9075(6)
_cell_length_b 15.3500(10)
_cell_length_c 31.4301(19)
_cell_measurement_reflns_used 27235
_cell_measurement_temperature 108(2)
_cell_measurement_theta_max 30.00
_cell_measurement_theta_min 2.58
_cell_volume 4285.9(5)
_computing_cell_refinement 'CrysAlis RED Oxford diffraction'
_computing_data_collection 'CrysAlis CCD Oxford diffraction'
_computing_data_reduction 'CrysAlis RED Oxford diffraction'
_computing_molecular_graphics SHELXL-97
_computing_publication_material SHELXL-97
_computing_structure_refinement 'SHELXL-97 (Sheldrick, 1997)'
_computing_structure_solution 'SHELXS-97 (Sheldrick, 1990)'
_diffrn_ambient_temperature 108(2)
_diffrn_measured_fraction_theta_full 0.984
_diffrn_measured_fraction_theta_max 0.984
_diffrn_measurement_device_type 'Sapphire2-CCD, Oxford diffraction'
_diffrn_measurement_method '1505 images at 1.0 deg in \w and 25 sec'
_diffrn_radiation_monochromator graphite
_diffrn_radiation_source 'Enhance (Mo) X-ray Source'
_diffrn_radiation_type MoK\a
_diffrn_radiation_wavelength 0.71073
_diffrn_reflns_av_R_equivalents 0.0378
_diffrn_reflns_av_sigmaI/netI 0.0384
_diffrn_reflns_limit_h_max 11
_diffrn_reflns_limit_h_min -11
_diffrn_reflns_limit_k_max 19
_diffrn_reflns_limit_k_min -19
_diffrn_reflns_limit_l_max 40
_diffrn_reflns_limit_l_min -40
_diffrn_reflns_number 53074
_diffrn_reflns_theta_full 27.50
_diffrn_reflns_theta_max 27.50
_diffrn_reflns_theta_min 2.73
_exptl_absorpt_coefficient_mu 0.320
_exptl_absorpt_correction_T_max 0.939
_exptl_absorpt_correction_T_min 0.848
_exptl_absorpt_correction_type multi-scan
_exptl_absorpt_process_details
;
CrysAlis RED, Oxford Diffraction Ltd.,
Version 1.171.29.2 (release 20-01-2006 CrysAlis171 .NET)
(compiled Jan 20 2006,12:36:28)
Empirical absorption correction using spherical harmonics,
 implemented in SCALE3 ABSPACK scaling algorithm.
;
_exptl_crystal_colour colourless
_exptl_crystal_density_diffrn 1.399
_exptl_crystal_density_method 'not measured'
_exptl_crystal_description plate
_exptl_crystal_F_000 1872
_exptl_crystal_size_max 0.557
_exptl_crystal_size_mid 0.458
_exptl_crystal_size_min 0.172
_refine_diff_density_max 0.820
_refine_diff_density_min -0.536
_refine_diff_density_rms 0.067
_refine_ls_extinction_method none
_refine_ls_goodness_of_fit_ref 1.013
_refine_ls_hydrogen_treatment mixed
_refine_ls_matrix_type full
_refine_ls_number_parameters 606
_refine_ls_number_reflns 9687
_refine_ls_number_restraints 3
_refine_ls_restrained_S_all 1.190
_refine_ls_R_factor_all 0.0739
_refine_ls_R_factor_gt 0.0548
_refine_ls_shift/su_max 0.007
_refine_ls_shift/su_mean 0.002
_refine_ls_structure_factor_coef Fsqd
_refine_ls_weighting_details 'calc w=1/[\s^2^(Fo^2^)+(0.0626P)^2^+5.6760P] where P=(Fo^2^+2Fc^2^)/3'
_refine_ls_weighting_scheme calc
_refine_ls_wR_factor_gt 0.1319
_refine_ls_wR_factor_ref 0.1395
_reflns_number_gt 7579
_reflns_number_total 9687
_reflns_threshold_expression >2sigma(I)
_cod_data_source_file jo9018057_si_003.cif
_cod_data_source_block p21n
_cod_original_sg_symbol_H-M P2(1)/n
_cod_database_code 4024968

loop_
_symmetry_equiv_pos_as_xyz
'x, y, z'
'-x+1/2, y+1/2, -z+1/2'
'-x, -y, -z'
'x-1/2, -y-1/2, z-1/2'

loop_
_atom_site_label
_atom_site_type_symbol
_atom_site_fract_x
_atom_site_fract_y
_atom_site_fract_z
_atom_site_U_iso_or_equiv
_atom_site_adp_type
_atom_site_occupancy
_atom_site_symmetry_multiplicity
_atom_site_calc_flag
_atom_site_refinement_flags
_atom_site_disorder_assembly
_atom_site_disorder_group
Cl11 Cl 0.28794(11) 0.35802(6) 0.71344(3) 0.0231(2) Uani 0.830(3) 1 d P A 1
Cl12 Cl 0.95502(10) 0.46649(7) 0.75711(3) 0.0334(3) Uani 0.830(3) 1 d P A 1
C101 C 0.8400(5) 0.2600(3) 0.73292(14) 0.0343(9) Uani 0.830(3) 1 d P A 1
H101 H 0.9304 0.2614 0.7509 0.041 Uiso 0.830(3) 1 calc PR A 1
C102 C 0.8229(5) 0.2059(3) 0.69853(14) 0.0384(10) Uani 0.830(3) 1 d P A 1
H102 H 0.9056 0.1700 0.6925 0.046 Uiso 0.830(3) 1 calc PR A 1
C103 C 0.6932(6) 0.2000(3) 0.67194(13) 0.0411(11) Uani 0.830(3) 1 d P A 1
H103 H 0.6864 0.1597 0.6489 0.049 Uiso 0.830(3) 1 calc PR A 1
C104 C 0.5681(5) 0.2559(2) 0.67968(11) 0.0319(9) Uani 0.830(3) 1 d P A 1
H104 H 0.4775 0.2552 0.6618 0.038 Uiso 0.830(3) 1 calc PR A 1
C105 C 0.5870(4) 0.31064(19) 0.71457(9) 0.0160(6) Uani 0.830(3) 1 d P A 1
C106 C 0.4843(4) 0.38020(19) 0.73055(9) 0.0150(6) Uani 0.830(3) 1 d P A 1
C107 C 0.5327(4) 0.46693(19) 0.71106(9) 0.0153(6) Uani 0.830(3) 1 d P A 1
C108 C 0.4511(4) 0.5055(2) 0.67661(11) 0.0238(7) Uani 0.830(3) 1 d P A 1
H108 H 0.3609 0.4787 0.6652 0.029 Uiso 0.830(3) 1 calc PR A 1
C109 C 0.4987(5) 0.5819(2) 0.65864(13) 0.0341(9) Uani 0.830(3) 1 d P A 1
H109 H 0.4393 0.6081 0.6358 0.041 Uiso 0.830(3) 1 calc PR A 1
C110 C 0.6304(5) 0.6197(2) 0.67364(12) 0.0328(9) Uani 0.830(3) 1 d P A 1
H110 H 0.6628 0.6721 0.6610 0.039 Uiso 0.830(3) 1 calc PR A 1
C111 C 0.7164(5) 0.5831(2) 0.70671(12) 0.0290(8) Uani 0.830(3) 1 d P A 1
H111 H 0.8090 0.6093 0.7166 0.035 Uiso 0.830(3) 1 calc PR A 1
C112 C 0.6667(4) 0.5051(2) 0.72652(11) 0.0226(7) Uani 0.830(3) 1 d P A 1
C113 C 0.7555(4) 0.4696(2) 0.76450(11) 0.0212(7) Uani 0.830(3) 1 d P A 1
H113 H 0.7402 0.5090 0.7892 0.025 Uiso 0.830(3) 1 calc PR A 1
C114 C 0.7034(4) 0.3789(2) 0.77617(10) 0.0200(7) Uani 0.830(3) 1 d P A 1
H114 H 0.7571 0.3583 0.8034 0.024 Uiso 0.830(3) 1 calc PR A 1
C115 C 0.7186(4) 0.3127(2) 0.74022(11) 0.0245(8) Uani 0.830(3) 1 d P A 1
C116 C 0.4698(9) 0.5613(4) 0.86237(19) 0.037(2) Uani 0.830(3) 1 d P A 1
H116 H 0.5178 0.5822 0.8884 0.044 Uiso 0.830(3) 1 calc PR A 1
C117 C 0.3474(8) 0.6050(3) 0.84464(17) 0.0331(14) Uani 0.830(3) 1 d P A 1
H117 H 0.3092 0.6541 0.8588 0.040 Uiso 0.830(3) 1 calc PR A 1
C118 C 0.2797(6) 0.5778(3) 0.80643(14) 0.0289(11) Uani 0.830(3) 1 d P A 1
H118 H 0.1940 0.6077 0.7940 0.035 Uiso 0.830(3) 1 calc PR A 1
C119 C 0.3375(6) 0.5058(4) 0.78584(14) 0.0269(17) Uani 0.830(3) 1 d P A 1
H119 H 0.2904 0.4876 0.7592 0.032 Uiso 0.830(3) 1 calc PR A 1
C120 C 0.4625(5) 0.4599(2) 0.80327(12) 0.021(7) Uani 0.830(3) 1 d P A 1
C121 C 0.5248(5) 0.3817(2) 0.77997(9) 0.0149(12) Uani 0.830(3) 1 d P A 1
C122 C 0.4908(9) 0.2985(2) 0.80482(13) 0.0205(14) Uani 0.830(3) 1 d P A 1
C123 C 0.4004(8) 0.2306(2) 0.78665(12) 0.0231(10) Uani 0.830(3) 1 d P A 1
H123 H 0.3578 0.2363 0.7582 0.028 Uiso 0.830(3) 1 calc PR A 1
C124 C 0.3724(9) 0.1557(3) 0.80952(14) 0.0298(9) Uani 0.830(3) 1 d P A 1
H124 H 0.3115 0.1108 0.7965 0.036 Uiso 0.830(3) 1 calc PR A 1
C125 C 0.4317(10) 0.1459(3) 0.85065(17) 0.0310(11) Uani 0.830(3) 1 d P A 1
H125 H 0.4095 0.0956 0.8666 0.037 Uiso 0.830(3) 1 calc PR A 1
C126 C 0.5244(8) 0.2104(4) 0.86860(17) 0.0280(13) Uani 0.830(3) 1 d P A 1
H126 H 0.5695 0.2024 0.8967 0.034 Uiso 0.830(3) 1 calc PR A 1
C127 C 0.5536(8) 0.2870(3) 0.84665(14) 0.0209(15) Uani 0.830(3) 1 d P A 1
C128 C 0.6522(7) 0.3508(5) 0.87072(13) 0.0277(14) Uani 0.830(3) 1 d P A 1
H128 H 0.7306 0.3274 0.8895 0.033 Uiso 0.830(3) 1 calc PR A 1
C129 C 0.6424(6) 0.4360(5) 0.86876(11) 0.027(2) Uani 0.830(3) 1 d P A 1
H129 H 0.7166 0.4683 0.8853 0.032 Uiso 0.830(3) 1 calc PR A 1
C130 C 0.5276(6) 0.4862(4) 0.84343(15) 0.029(3) Uani 0.830(3) 1 d P A 1
Cl31 Cl 0.2663(11) 0.3705(8) 0.7124(4) 0.124(3) Uiso 0.170(3) 1 d PG A 2
Cl32 Cl 0.9703(9) 0.3773(7) 0.7606(4) 0.124(3) Uiso 0.170(3) 1 d PG A 2
C301 C 0.7220(14) 0.5751(7) 0.7067(4) 0.124(3) Uiso 0.170(3) 1 d PG A 2
H301 H 0.8192 0.5957 0.7163 0.149 Uiso 0.170(3) 1 calc PR A 2
C302 C 0.6402(17) 0.6186(8) 0.6740(5) 0.124(3) Uiso 0.170(3) 1 d PG A 2
H302 H 0.6807 0.6689 0.6615 0.149 Uiso 0.170(3) 1 calc PR A 2
C303 C 0.4993(17) 0.5881(9) 0.6597(4) 0.124(3) Uiso 0.170(3) 1 d PG A 2
H303 H 0.4420 0.6184 0.6377 0.149 Uiso 0.170(3) 1 calc PR A 2
C304 C 0.4411(14) 0.5138(9) 0.6773(3) 0.124(3) Uiso 0.170(3) 1 d PG A 2
H304 H 0.3457 0.4925 0.6666 0.149 Uiso 0.170(3) 1 calc PR A 2
C305 C 0.5207(12) 0.4699(7) 0.7106(3) 0.124(3) Uiso 0.170(3) 1 d PG A 2
C306 C 0.4635(10) 0.3841(6) 0.7292(3) 0.124(3) Uiso 0.170(3) 1 d PG A 2
C307 C 0.5582(12) 0.3120(7) 0.7116(3) 0.124(3) Uiso 0.170(3) 1 d PG A 2
C308 C 0.5353(14) 0.2630(8) 0.6749(3) 0.124(3) Uiso 0.170(3) 1 d PG A 2
H308 H 0.4450 0.2682 0.6570 0.149 Uiso 0.170(3) 1 calc PR A 2
C309 C 0.6488(16) 0.2055(9) 0.6648(4) 0.124(3) Uiso 0.170(3) 1 d PG A 2
H309 H 0.6361 0.1711 0.6397 0.149 Uiso 0.170(3) 1 calc PR A 2
C310 C 0.7794(15) 0.1982(8) 0.6910(4) 0.124(3) Uiso 0.170(3) 1 d PG A 2
H310 H 0.8549 0.1582 0.6838 0.149 Uiso 0.170(3) 1 calc PR A 2
C311 C 0.8023(12) 0.2488(6) 0.7278(4) 0.124(3) Uiso 0.170(3) 1 d PG A 2
H311 H 0.8928 0.2440 0.7457 0.149 Uiso 0.170(3) 1 calc PR A 2
C312 C 0.6901(11) 0.3061(6) 0.7377(3) 0.124(3) Uiso 0.170(3) 1 d PGD A 2
C313 C 0.7802(10) 0.3429(6) 0.7674(3) 0.124(3) Uiso 0.170(3) 1 d PGD A 2
H313 H 0.78(5) 0.31(3) 0.794(15) 0.149 Uiso 0.17 1 calc P A 2
C314 C 0.6812(9) 0.4339(5) 0.7748(3) 0.124(3) Uiso 0.170(3) 1 d PGD A 2
H314 H 0.72(5) 0.47(3) 0.801(15) 0.149 Uiso 0.17 1 calc P A 2
C315 C 0.6631(12) 0.5014(6) 0.7256(3) 0.124(3) Uiso 0.170(3) 1 d PGD A 2
C316 C 0.4860(14) 0.5579(9) 0.8649(4) 0.006(7) Uiso 0.170(3) 1 d PG A 2
H316 H 0.5337 0.5722 0.8920 0.007 Uiso 0.170(3) 1 calc PR A 2
C317 C 0.3801(15) 0.6139(8) 0.8464(5) 0.012(6) Uiso 0.170(3) 1 d PG A 2
H317 H 0.3540 0.6657 0.8607 0.015 Uiso 0.170(3) 1 calc PR A 2
C318 C 0.3120(13) 0.5937(7) 0.8067(5) 0.022(7) Uiso 0.170(3) 1 d PG A 2
H318 H 0.2375 0.6313 0.7936 0.027 Uiso 0.170(3) 1 calc PR A 2
C319 C 0.3523(11) 0.5185(7) 0.7858(4) 0.015(8) Uiso 0.170(3) 1 d PG A 2
H319 H 0.3048 0.5061 0.7584 0.018 Uiso 0.170(3) 1 calc PR A 2
C320 C 0.4602(10) 0.4605(6) 0.8036(3) 0.03(4) Uiso 0.170(3) 1 d PG A 2
C321 C 0.5087(9) 0.3796(6) 0.7789(3) 0.08(2) Uiso 0.170(3) 1 d PG A 2
C322 C 0.4618(11) 0.2966(6) 0.8023(3) 0.022(11) Uiso 0.170(3) 1 d PG A 2
C323 C 0.3623(12) 0.2342(7) 0.7840(4) 0.067(18) Uiso 0.170(3) 1 d PG A 2
H323 H 0.3177 0.2437 0.7560 0.080 Uiso 0.170(3) 1 calc PR A 2
C324 C 0.3267(14) 0.1587(7) 0.8055(5) 0.052(14) Uiso 0.170(3) 1 d PG A 2
H324 H 0.2559 0.1188 0.7925 0.062 Uiso 0.170(3) 1 calc PR A 2
C325 C 0.3932(16) 0.1414(8) 0.8456(5) 0.045(14) Uiso 0.170(3) 1 d PG A 2
H325 H 0.3700 0.0896 0.8602 0.054 Uiso 0.170(3) 1 calc PR A 2
C326 C 0.4944(15) 0.2011(9) 0.8639(4) 0.024(10) Uiso 0.170(3) 1 d PG A 2
H326 H 0.5428 0.1887 0.8912 0.029 Uiso 0.170(3) 1 calc PR A 2
C327 C 0.5282(12) 0.2791(8) 0.8438(3) 0.038(15) Uiso 0.170(3) 1 d PG A 2
C328 C 0.6312(13) 0.3365(9) 0.8691(3) 0.022(9) Uiso 0.170(3) 1 d PG A 2
H328 H 0.7065 0.3088 0.8873 0.027 Uiso 0.170(3) 1 calc PR A 2
C329 C 0.6310(13) 0.4233(9) 0.8694(3) 0.05(2) Uiso 0.170(3) 1 d PG A 2
H329 H 0.7069 0.4509 0.8875 0.065 Uiso 0.170(3) 1 calc PR A 2
C330 C 0.5261(12) 0.4802(8) 0.8449(3) 0.009(11) Uiso 0.170(3) 1 d PG A 2
Cl21 Cl 0.49358(8) 0.38537(4) 1.02162(2) 0.02412(17) Uani 1 1 d . B 2
Cl22 Cl 0.21169(8) 0.04591(4) 0.94063(2) 0.02579(18) Uani 1 1 d . B 2
C201 C 0.0884(3) 0.25550(18) 0.91642(9) 0.0209(6) Uani 1 1 d . B 2
H201 H 0.0094 0.2141 0.9123 0.025 Uiso 1 1 calc R B 2
C202 C 0.1092(3) 0.31969(19) 0.88594(9) 0.0238(6) Uani 1 1 d . B 2
H202 H 0.0427 0.3223 0.8609 0.029 Uiso 1 1 calc R B 2
C203 C 0.2249(3) 0.37942(18) 0.89164(9) 0.0236(6) Uani 1 1 d . B 2
H203 H 0.2381 0.4220 0.8703 0.028 Uiso 1 1 calc R B 2
C204 C 0.3226(3) 0.37775(17) 0.92837(9) 0.0210(6) Uani 1 1 d . B 2
H204 H 0.4023 0.4187 0.9325 0.025 Uiso 1 1 calc R B 2
C205 C 0.2998(3) 0.31470(16) 0.95857(8) 0.0175(5) Uani 1 1 d . B 2
C206 C 0.3926(3) 0.29150(17) 0.99954(8) 0.0177(5) Uani 1 1 d . B 2
C207 C 0.5067(3) 0.22208(18) 0.98728(8) 0.0186(5) Uani 1 1 d . B 2
C208 C 0.6582(3) 0.2414(2) 0.98338(9) 0.0230(6) Uani 1 1 d . B 2
H208 H 0.6946 0.2984 0.9900 0.028 Uiso 1 1 calc R B 2
C209 C 0.7559(3) 0.1790(2) 0.97003(9) 0.0267(6) Uani 1 1 d . B 2
H209 H 0.8593 0.1928 0.9684 0.032 Uiso 1 1 calc R B 2
C210 C 0.7045(3) 0.0963(2) 0.95896(10) 0.0276(7) Uani 1 1 d . B 2
H210 H 0.7717 0.0538 0.9493 0.033 Uiso 1 1 calc R B 2
C211 C 0.5540(3) 0.07615(19) 0.96208(9) 0.0227(6) Uani 1 1 d . B 2
H211 H 0.5181 0.0197 0.9543 0.027 Uiso 1 1 calc R B 2
C212 C 0.4545(3) 0.13787(17) 0.97658(8) 0.0184(5) Uani 1 1 d . B 2
C213 C 0.2947(3) 0.11297(17) 0.98340(8) 0.0173(5) Uani 1 1 d . B 2
H213 H 0.2975 0.0771 1.0100 0.021 Uiso 1 1 calc R B 2
C214 C 0.1938(3) 0.19080(16) 0.99028(8) 0.0164(5) Uani 1 1 d . B 2
H214 H 0.0909 0.1717 0.9971 0.020 Uiso 1 1 calc R B 2
C215 C 0.1856(3) 0.25360(17) 0.95286(8) 0.0175(5) Uani 1 1 d . B 2
C216 C 0.3270(3) 0.08704(18) 1.12160(9) 0.0232(6) Uani 1 1 d . B 2
H216 H 0.2709 0.0437 1.1351 0.028 Uiso 1 1 calc R B 2
C217 C 0.4755(4) 0.09988(19) 1.13541(9) 0.0268(6) Uani 1 1 d . B 2
H217 H 0.5209 0.0664 1.1583 0.032 Uiso 1 1 calc R B 2
C218 C 0.5577(3) 0.1622(2) 1.11547(9) 0.0253(6) Uani 1 1 d . B 2
H218 H 0.6600 0.1723 1.1249 0.030 Uiso 1 1 calc R B 2
C219 C 0.4909(3) 0.21009(18) 1.08162(9) 0.0213(6) Uani 1 1 d . B 2
H219 H 0.5495 0.2523 1.0682 0.026 Uiso 1 1 calc R B 2
C220 C 0.3408(3) 0.19826(17) 1.06668(8) 0.0171(5) Uani 1 1 d . B 2
C221 C 0.2713(3) 0.24898(17) 1.02769(8) 0.0169(5) Uani 1 1 d . B 2
C222 C 0.1469(3) 0.30997(17) 1.04203(8) 0.0190(5) Uani 1 1 d . B 2
C223 C 0.1502(3) 0.40065(18) 1.03790(9) 0.0237(6) Uani 1 1 d . B 2
H223 H 0.2349 0.4271 1.0265 0.028 Uiso 1 1 calc R B 2
C224 C 0.0335(4) 0.4533(2) 1.04991(10) 0.0302(7) Uani 1 1 d . B 2
H224 H 0.0415 0.5148 1.0477 0.036 Uiso 1 1 calc R B 2
C225 C -0.0934(4) 0.4170(2) 1.06497(10) 0.0327(7) Uani 1 1 d . B 2
H225 H -0.1739 0.4527 1.0728 0.039 Uiso 1 1 calc R B 2
C226 C -0.1011(4) 0.3272(2) 1.06841(10) 0.0288(7) Uani 1 1 d . B 2
H226 H -0.1898 0.3017 1.0780 0.035 Uiso 1 1 calc R B 2
C227 C 0.0168(3) 0.27285(18) 1.05826(9) 0.0211(6) Uani 1 1 d . B 2
C228 C -0.0078(3) 0.18019(19) 1.06628(9) 0.0232(6) Uani 1 1 d . B 2
H228 H -0.1086 0.1600 1.0620 0.028 Uiso 1 1 calc R B 2
C229 C 0.0954(3) 0.12100(19) 1.07894(9) 0.0221(6) Uani 1 1 d . B 2
H229 H 0.0607 0.0631 1.0824 0.027 Uiso 1 1 calc R B 2
C230 C 0.2558(3) 0.13621(17) 1.08807(8) 0.0202(6) Uani 1 1 d . B 2

loop_
_atom_site_aniso_label
_atom_site_aniso_U_11
_atom_site_aniso_U_22
_atom_site_aniso_U_33
_atom_site_aniso_U_23
_atom_site_aniso_U_13
_atom_site_aniso_U_12
Cl11 0.0207(5) 0.0283(4) 0.0192(4) 0.0018(3) -0.0064(3) -0.0067(3)
Cl12 0.0185(5) 0.0419(6) 0.0403(5) 0.0055(4) 0.0059(4) -0.0026(4)
C101 0.034(2) 0.032(2) 0.038(2) 0.0098(17) 0.0139(17) 0.0093(17)
C102 0.049(3) 0.032(2) 0.036(2) 0.0094(17) 0.020(2) 0.0140(19)
C103 0.076(3) 0.030(2) 0.0198(18) -0.0062(15) 0.021(2) -0.002(2)
C104 0.061(3) 0.0155(16) 0.0194(17) -0.0008(13) -0.0004(17) 0.0012(16)
C105 0.0286(18) 0.0112(13) 0.0093(13) 0.0028(11) 0.0086(12) 0.0025(12)
C106 0.0192(16) 0.0139(14) 0.0123(13) 0.0012(11) 0.0036(11) -0.0012(12)
C107 0.0242(17) 0.0123(14) 0.0106(13) -0.0009(11) 0.0086(12) 0.0003(12)
C108 0.031(2) 0.0186(16) 0.0218(17) 0.0038(13) 0.0017(14) 0.0022(14)
C109 0.053(3) 0.0212(18) 0.029(2) 0.0101(15) 0.0079(18) 0.0039(17)
C110 0.049(3) 0.0222(18) 0.0284(19) 0.0083(15) 0.0140(18) 0.0010(17)
C111 0.030(2) 0.0232(17) 0.035(2) -0.0127(15) 0.0074(16) -0.0074(15)
C112 0.031(2) 0.0199(16) 0.0173(16) -0.0072(12) 0.0034(13) 0.0032(14)
C113 0.0152(17) 0.0253(17) 0.0233(16) -0.0010(13) 0.0033(13) -0.0029(13)
C114 0.0166(17) 0.0265(17) 0.0170(15) 0.0028(13) 0.0019(12) 0.0001(13)
C115 0.028(2) 0.0197(16) 0.0266(18) 0.0102(13) 0.0080(15) 0.0030(14)
C116 0.054(4) 0.032(3) 0.026(3) -0.0083(17) 0.013(2) -0.017(2)
C117 0.042(3) 0.021(2) 0.040(3) -0.0067(16) 0.025(2) -0.010(2)
C118 0.029(2) 0.0197(18) 0.039(3) 0.0041(16) 0.0139(18) -0.006(2)
C119 0.034(3) 0.0223(19) 0.026(3) -0.0009(14) 0.0104(16) -0.012(2)
C120 0.027(8) 0.020(7) 0.017(7) 0.0000(12) 0.009(2) -0.0057(16)
C121 0.0196(19) 0.0174(19) 0.0080(16) -0.0001(11) 0.0022(11) -0.0036(12)
C122 0.0184(18) 0.024(3) 0.020(2) 0.0008(13) 0.0080(14) 0.0005(14)
C123 0.030(2) 0.025(2) 0.0147(19) 0.0027(13) 0.0026(14) -0.0048(15)
C124 0.038(3) 0.023(2) 0.029(2) 0.0003(15) 0.0050(19) -0.0093(17)
C125 0.045(3) 0.023(2) 0.027(2) 0.0051(15) 0.010(2) -0.0022(19)
C126 0.033(2) 0.030(2) 0.021(2) 0.0035(16) 0.0036(19) 0.004(2)
C127 0.0196(18) 0.024(2) 0.020(2) -0.0003(14) 0.0071(14) 0.0034(16)
C128 0.022(2) 0.038(3) 0.022(2) 0.0033(16) 0.0000(14) -0.001(2)
C129 0.027(3) 0.036(2) 0.018(3) -0.0039(14) 0.0038(14) -0.014(2)
C130 0.035(4) 0.028(3) 0.025(3) 0.0001(15) 0.0133(18) -0.0135(18)
Cl21 0.0276(4) 0.0210(3) 0.0238(3) -0.0026(3) 0.0022(3) -0.0075(3)
Cl22 0.0287(4) 0.0207(3) 0.0280(4) -0.0071(3) 0.0029(3) -0.0024(3)
C201 0.0210(14) 0.0224(13) 0.0196(13) -0.0018(11) 0.0031(11) 0.0011(11)
C202 0.0264(16) 0.0265(14) 0.0182(13) 0.0008(11) 0.0003(11) 0.0074(12)
C203 0.0287(16) 0.0221(14) 0.0206(13) 0.0047(11) 0.0057(11) 0.0046(12)
C204 0.0240(15) 0.0175(12) 0.0219(13) 0.0009(10) 0.0058(11) 0.0001(11)
C205 0.0203(14) 0.0164(12) 0.0162(12) -0.0017(10) 0.0034(10) 0.0035(10)
C206 0.0187(14) 0.0166(12) 0.0178(12) -0.0007(10) 0.0020(10) -0.0041(10)
C207 0.0184(14) 0.0234(13) 0.0142(12) 0.0025(10) 0.0024(10) 0.0013(11)
C208 0.0208(15) 0.0291(15) 0.0193(13) 0.0033(11) 0.0017(11) -0.0024(12)
C209 0.0177(15) 0.0400(17) 0.0228(14) 0.0076(12) 0.0043(11) 0.0016(12)
C210 0.0241(16) 0.0331(16) 0.0266(15) 0.0092(12) 0.0090(12) 0.0124(13)
C211 0.0257(16) 0.0205(13) 0.0226(14) 0.0050(11) 0.0072(11) 0.0050(11)
C212 0.0181(14) 0.0202(13) 0.0169(12) 0.0049(10) 0.0025(10) 0.0016(10)
C213 0.0178(13) 0.0163(12) 0.0179(12) -0.0006(10) 0.0023(10) -0.0015(10)
C214 0.0153(13) 0.0170(12) 0.0170(12) -0.0006(10) 0.0023(10) 0.0003(10)
C215 0.0200(14) 0.0158(12) 0.0174(12) -0.0009(10) 0.0053(10) 0.0039(10)
C216 0.0296(16) 0.0211(13) 0.0194(13) 0.0034(11) 0.0050(11) -0.0020(12)
C217 0.0348(18) 0.0252(15) 0.0196(14) 0.0027(11) -0.0021(12) 0.0040(13)
C218 0.0226(16) 0.0311(15) 0.0215(14) -0.0015(12) -0.0024(11) -0.0003(12)
C219 0.0223(15) 0.0234(14) 0.0184(13) 0.0006(11) 0.0034(11) -0.0028(11)
C220 0.0197(14) 0.0181(12) 0.0138(12) -0.0009(10) 0.0028(10) 0.0018(10)
C221 0.0180(14) 0.0164(12) 0.0164(12) -0.0011(10) 0.0026(10) -0.0007(10)
C222 0.0202(14) 0.0214(13) 0.0151(12) -0.0030(10) 0.0004(10) 0.0020(11)
C223 0.0280(16) 0.0217(14) 0.0216(14) -0.0021(11) 0.0029(11) 0.0018(12)
C224 0.0389(19) 0.0219(14) 0.0296(16) -0.0049(12) 0.0013(13) 0.0077(13)
C225 0.0302(18) 0.0350(17) 0.0333(17) -0.0073(14) 0.0045(14) 0.0122(14)
C226 0.0253(16) 0.0342(16) 0.0273(15) -0.0058(13) 0.0059(12) 0.0037(13)
C227 0.0197(14) 0.0247(14) 0.0188(13) -0.0023(11) 0.0005(10) 0.0029(11)
C228 0.0204(15) 0.0300(15) 0.0199(13) -0.0019(11) 0.0064(11) -0.0026(12)
C229 0.0229(15) 0.0246(14) 0.0194(13) 0.0008(11) 0.0061(11) -0.0043(11)
C230 0.0226(15) 0.0202(13) 0.0185(13) -0.0016(10) 0.0055(11) 0.0005(11)

loop_
_atom_type_symbol
_atom_type_description
_atom_type_scat_dispersion_real
_atom_type_scat_dispersion_imag
_atom_type_scat_source
C C 0.0033 0.0016 'International Tables Vol C Tables 4.2.6.8 and 6.1.1.4'
H H 0.0000 0.0000 'International Tables Vol C Tables 4.2.6.8 and 6.1.1.4'
Cl Cl 0.1484 0.1585 'International Tables Vol C Tables 4.2.6.8 and 6.1.1.4'

loop_
_geom_angle_atom_site_label_1
_geom_angle_atom_site_label_2
_geom_angle_atom_site_label_3
_geom_angle
_geom_angle_site_symmetry_1
_geom_angle_site_symmetry_3
_geom_angle_publ_flag
C102 C101 C115 116.4(4) . . ?
C101 C102 C103 124.1(4) . . ?
C102 C103 C104 118.9(4) . . ?
C105 C104 C103 116.4(4) . . ?
C115 C105 C104 122.0(3) . . ?
C115 C105 C106 107.4(3) . . ?
C104 C105 C106 130.5(3) . . ?
C105 C106 C107 106.5(2) . . ?
C105 C106 C121 103.7(3) . . ?
C107 C106 C121 109.3(2) . . ?
C105 C106 Cl11 111.1(2) . . ?
C107 C106 Cl11 109.6(2) . . ?
C121 C106 Cl11 116.2(2) . . ?
C112 C107 C108 118.7(3) . . ?
C112 C107 C106 119.0(3) . . ?
C108 C107 C106 122.1(3) . . ?
C109 C108 C107 121.4(4) . . ?
C110 C109 C108 120.2(4) . . ?
C109 C110 C111 120.5(3) . . ?
C110 C111 C112 120.1(4) . . ?
C107 C112 C111 119.1(3) . . ?
C107 C112 C113 121.4(3) . . ?
C111 C112 C113 119.5(3) . . ?
C112 C113 C114 112.1(3) . . ?
C112 C113 Cl12 112.1(2) . . ?
C114 C113 Cl12 109.1(2) . . ?
C113 C114 C115 112.5(3) . . ?
C113 C114 C121 108.4(3) . . ?
C115 C114 C121 102.4(3) . . ?
C105 C115 C101 122.2(4) . . ?
C105 C115 C114 109.3(3) . . ?
C101 C115 C114 128.5(4) . . ?
C117 C116 C130 122.3(5) . . ?
C116 C117 C118 119.8(4) . . ?
C117 C118 C119 119.6(4) . . ?
C120 C119 C118 121.9(4) . . ?
C119 C120 C130 118.1(4) . . ?
C119 C120 C121 121.0(3) . . ?
C130 C120 C121 120.9(4) . . ?
C120 C121 C122 108.4(3) . . ?
C120 C121 C106 114.8(3) . . ?
C122 C121 C106 116.8(3) . . ?
C120 C121 C114 116.9(3) . . ?
C122 C121 C114 104.4(4) . . ?
C106 C121 C114 94.8(2) . . ?
C127 C122 C123 117.6(4) . . ?
C127 C122 C121 120.0(5) . . ?
C123 C122 C121 122.3(4) . . ?
C124 C123 C122 121.4(4) . . ?
C125 C124 C123 120.6(5) . . ?
C124 C125 C126 119.0(4) . . ?
C125 C126 C127 121.9(6) . . ?
C126 C127 C122 119.5(7) . . ?
C126 C127 C128 115.3(5) . . ?
C122 C127 C128 125.2(4) . . ?
C129 C128 C127 126.7(4) . . ?
C128 C129 C130 126.2(5) . . ?
C120 C130 C116 118.3(5) . . ?
C120 C130 C129 124.0(4) . . ?
C116 C130 C129 117.5(4) . . ?
C302 C301 C315 120.8 . . ?
C303 C302 C301 119.5 . . ?
C302 C303 C304 120.4 . . ?
C303 C304 C305 120.9 . . ?
C304 C305 C315 118.8 . . ?
C304 C305 C306 122.3 . . ?
C315 C305 C306 118.8 . . ?
C307 C306 C305 106.1 . . ?
C307 C306 C321 102.7 . . ?
C305 C306 C321 110.1 . . ?
C307 C306 Cl31 111.2 . . ?
C305 C306 Cl31 109.1 . . ?
C321 C306 Cl31 117.0 . . ?
C308 C307 C312 121.8 . . ?
C308 C307 C306 130.5 . . ?
C312 C307 C306 107.5 . . ?
C307 C308 C309 117.9 . . ?
C310 C309 C308 120.7 . . ?
C309 C310 C311 121.0 . . ?
C312 C311 C310 118.4 . . ?
C313 C312 C311 91.1 . . ?
C313 C312 C307 147.2 . . ?
C311 C312 C307 120.2 . . ?
C312 C313 C314 99.0 . . ?
C312 C313 Cl32 125.0 . . ?
C314 C313 Cl32 106.3 . . ?
C313 C314 C321 95.0 . . ?
C313 C314 C315 111.3 . . ?
C321 C314 C315 107.6 . . ?
C301 C315 C305 119.6 . . ?
C301 C315 C314 142.5 . . ?
C305 C315 C314 96.2 . . ?
C317 C316 C330 122.0 . . ?
C316 C317 C318 119.0 . . ?
C317 C318 C319 120.1 . . ?
C318 C319 C320 122.4 . . ?
C319 C320 C330 117.2 . . ?
C319 C320 C321 121.5 . . ?
C330 C320 C321 121.2 . . ?
C320 C321 C322 109.3 . . ?
C320 C321 C306 113.5 . . ?
C322 C321 C306 116.5 . . ?
C320 C321 C314 86.2 . . ?
C322 C321 C314 133.9 . . ?
C306 C321 C314 93.8 . . ?
C323 C322 C327 117.1 . . ?
C323 C322 C321 123.8 . . ?
C327 C322 C321 119.0 . . ?
C324 C323 C322 122.1 . . ?
C325 C324 C323 120.5 . . ?
C324 C325 C326 118.5 . . ?
C325 C326 C327 122.3 . . ?
C326 C327 C322 119.4 . . ?
C326 C327 C328 114.6 . . ?
C322 C327 C328 126.0 . . ?
C329 C328 C327 127.2 . . ?
C328 C329 C330 126.6 . . ?
C316 C330 C320 119.2 . . ?
C316 C330 C329 116.4 . . ?
C320 C330 C329 124.3 . . ?
C215 C201 C202 118.4(3) . . ?
C203 C202 C201 121.0(3) . . ?
C202 C203 C204 120.6(3) . . ?
C205 C204 C203 117.9(3) . . ?
C204 C205 C215 121.9(3) . . ?
C204 C205 C206 130.4(3) . . ?
C215 C205 C206 107.4(2) . . ?
C205 C206 C207 106.1(2) . . ?
C205 C206 C221 102.6(2) . . ?
C207 C206 C221 110.1(2) . . ?
C205 C206 Cl21 111.25(18) . . ?
C207 C206 Cl21 109.14(19) . . ?
C221 C206 Cl21 116.97(18) . . ?
C208 C207 C212 118.6(2) . . ?
C208 C207 C206 122.3(2) . . ?
C212 C207 C206 118.9(2) . . ?
C209 C208 C207 120.9(3) . . ?
C208 C209 C210 120.6(3) . . ?
C209 C210 C211 119.4(3) . . ?
C210 C211 C212 120.8(3) . . ?
C211 C212 C207 119.7(3) . . ?
C211 C212 C213 120.3(2) . . ?
C207 C212 C213 119.9(2) . . ?
C212 C213 C214 113.3(2) . . ?
C212 C213 Cl22 112.23(18) . . ?
C214 C213 Cl22 109.86(19) . . ?
C215 C214 C213 112.6(2) . . ?
C215 C214 C221 102.1(2) . . ?
C213 C214 C221 108.5(2) . . ?
C201 C215 C205 120.1(2) . . ?
C201 C215 C214 130.2(2) . . ?
C205 C215 C214 109.7(2) . . ?
C217 C216 C230 122.0(3) . . ?
C216 C217 C218 119.0(3) . . ?
C217 C218 C219 120.1(3) . . ?
C218 C219 C220 122.3(3) . . ?
C219 C220 C230 117.4(2) . . ?
C219 C220 C221 121.3(2) . . ?
C230 C220 C221 121.3(2) . . ?
C222 C221 C220 109.2(2) . . ?
C222 C221 C206 116.5(2) . . ?
C220 C221 C206 113.6(2) . . ?
C222 C221 C214 105.9(2) . . ?
C220 C221 C214 115.5(2) . . ?
C206 C221 C214 95.46(19) . . ?
C223 C222 C227 117.1(3) . . ?
C223 C222 C221 123.8(2) . . ?
C227 C222 C221 118.9(2) . . ?
C224 C223 C222 122.1(3) . . ?
C225 C224 C223 120.5(3) . . ?
C224 C225 C226 118.5(3) . . ?
C225 C226 C227 122.3(3) . . ?
C226 C227 C222 119.3(3) . . ?
C226 C227 C228 114.6(3) . . ?
C222 C227 C228 126.0(2) . . ?
C229 C228 C227 127.3(3) . . ?
C228 C229 C230 126.5(3) . . ?
C216 C230 C220 119.2(3) . . ?
C216 C230 C229 116.3(2) . . ?
C220 C230 C229 124.4(3) . . ?

loop_
_geom_bond_atom_site_label_1
_geom_bond_atom_site_label_2
_geom_bond_distance
_geom_bond_site_symmetry_2
_geom_bond_publ_flag
Cl11 C106 1.824(3) . ?
Cl12 C113 1.810(3) . ?
C101 C102 1.363(6) . ?
C101 C115 1.383(5) . ?
C102 C103 1.379(7) . ?
C103 C104 1.442(6) . ?
C104 C105 1.382(5) . ?
C105 C115 1.374(5) . ?
C105 C106 1.516(4) . ?
C106 C107 1.540(4) . ?
C106 C121 1.569(4) . ?
C107 C112 1.385(5) . ?
C107 C108 1.391(5) . ?
C108 C109 1.382(5) . ?
C109 C110 1.362(6) . ?
C110 C111 1.366(6) . ?
C111 C112 1.434(5) . ?
C112 C113 1.487(5) . ?
C113 C114 1.521(5) . ?
C114 C115 1.532(5) . ?
C114 C121 1.605(5) . ?
C116 C117 1.364(9) . ?
C116 C130 1.412(7) . ?
C117 C118 1.369(7) . ?
C118 C119 1.398(6) . ?
C119 C120 1.396(6) . ?
C120 C130 1.409(5) . ?
C120 C121 1.531(5) . ?
C121 C122 1.539(5) . ?
C122 C127 1.402(7) . ?
C122 C123 1.412(7) . ?
C123 C124 1.388(5) . ?
C124 C125 1.369(8) . ?
C125 C126 1.383(10) . ?
C126 C127 1.397(6) . ?
C127 C128 1.485(10) . ?
C128 C129 1.313(9) . ?
C129 C130 1.468(7) . ?
Cl31 C306 1.8098 . ?
Cl32 C313 1.8009 . ?
C301 C302 1.3857 . ?
C301 C315 1.3981 . ?
C302 C303 1.3835 . ?
C303 C304 1.3847 . ?
C304 C305 1.3943 . ?
C305 C315 1.4063 . ?
C305 C306 1.5419 . ?
C306 C307 1.5205 . ?
C306 C321 1.5852 . ?
C307 C308 1.3820 . ?
C307 C312 1.3859 . ?
C308 C309 1.3952 . ?
C309 C310 1.3781 . ?
C310 C311 1.3978 . ?
C311 C312 1.3837 . ?
C312 C313 1.3129 . ?
C313 C314 1.6766 . ?
C314 C321 1.7615 . ?
C314 C315 1.8586 . ?
C316 C317 1.3732 . ?
C316 C330 1.4074 . ?
C317 C318 1.3829 . ?
C318 C319 1.3873 . ?
C319 C320 1.3965 . ?
C320 C330 1.4182 . ?
C320 C321 1.5418 . ?
C321 C322 1.5426 . ?
C322 C323 1.3992 . ?
C322 C327 1.4195 . ?
C323 C324 1.3894 . ?
C324 C325 1.3769 . ?
C325 C326 1.3818 . ?
C326 C327 1.3970 . ?
C327 C328 1.4644 . ?
C328 C329 1.3326 . ?
C329 C330 1.4577 . ?
Cl21 C206 1.810(3) . ?
Cl22 C213 1.808(3) . ?
C201 C215 1.385(4) . ?
C201 C202 1.396(4) . ?
C202 C203 1.382(4) . ?
C203 C204 1.394(4) . ?
C204 C205 1.381(4) . ?
C205 C215 1.385(4) . ?
C205 C206 1.521(4) . ?
C206 C207 1.541(4) . ?
C206 C221 1.586(4) . ?
C207 C208 1.396(4) . ?
C207 C212 1.406(4) . ?
C208 C209 1.381(4) . ?
C209 C210 1.384(5) . ?
C210 C211 1.386(4) . ?
C211 C212 1.396(4) . ?
C212 C213 1.505(4) . ?
C213 C214 1.520(4) . ?
C214 C215 1.518(4) . ?
C214 C221 1.593(4) . ?
C216 C217 1.376(4) . ?
C216 C230 1.409(4) . ?
C217 C218 1.382(4) . ?
C218 C219 1.390(4) . ?
C219 C220 1.397(4) . ?
C220 C230 1.416(4) . ?
C220 C221 1.543(4) . ?
C221 C222 1.543(4) . ?
C222 C223 1.398(4) . ?
C222 C227 1.419(4) . ?
C223 C224 1.391(4) . ?
C224 C225 1.375(5) . ?
C225 C226 1.383(5) . ?
C226 C227 1.397(4) . ?
C227 C228 1.464(4) . ?
C228 C229 1.332(4) . ?
C229 C230 1.456(4) . ?

loop_
_geom_torsion_atom_site_label_1
_geom_torsion_atom_site_label_2
_geom_torsion_atom_site_label_3
_geom_torsion_atom_site_label_4
_geom_torsion
_geom_torsion_site_symmetry_1
_geom_torsion_site_symmetry_2
_geom_torsion_site_symmetry_3
_geom_torsion_site_symmetry_4
_geom_torsion_publ_flag
C115 C101 C102 C103 -1.4(6) . . . . ?
C101 C102 C103 C104 2.0(6) . . . . ?
C102 C103 C104 C105 -1.7(5) . . . . ?
C103 C104 C105 C115 0.9(5) . . . . ?
C103 C104 C105 C106 176.4(3) . . . . ?
C115 C105 C106 C107 82.2(3) . . . . ?
C104 C105 C106 C107 -93.7(4) . . . . ?
C115 C105 C106 C121 -33.0(3) . . . . ?
C104 C105 C106 C121 151.0(3) . . . . ?
C115 C105 C106 Cl11 -158.5(2) . . . . ?
C104 C105 C106 Cl11 25.5(4) . . . . ?
C105 C106 C107 C112 -72.7(3) . . . . ?
C121 C106 C107 C112 38.7(4) . . . . ?
Cl11 C106 C107 C112 167.1(2) . . . . ?
C105 C106 C107 C108 103.2(3) . . . . ?
C121 C106 C107 C108 -145.4(3) . . . . ?
Cl11 C106 C107 C108 -17.1(4) . . . . ?
C112 C107 C108 C109 -2.1(5) . . . . ?
C106 C107 C108 C109 -178.0(3) . . . . ?
C107 C108 C109 C110 2.2(6) . . . . ?
C108 C109 C110 C111 -0.5(6) . . . . ?
C109 C110 C111 C112 -1.3(6) . . . . ?
C108 C107 C112 C111 0.3(4) . . . . ?
C106 C107 C112 C111 176.3(3) . . . . ?
C108 C107 C112 C113 177.1(3) . . . . ?
C106 C107 C112 C113 -6.9(4) . . . . ?
C110 C111 C112 C107 1.3(5) . . . . ?
C110 C111 C112 C113 -175.5(3) . . . . ?
C107 C112 C113 C114 13.8(4) . . . . ?
C111 C112 C113 C114 -169.5(3) . . . . ?
C107 C112 C113 Cl12 136.8(3) . . . . ?
C111 C112 C113 Cl12 -46.4(4) . . . . ?
C112 C113 C114 C115 60.4(4) . . . . ?
Cl12 C113 C114 C115 -64.3(3) . . . . ?
C112 C113 C114 C121 -52.1(3) . . . . ?
Cl12 C113 C114 C121 -176.8(2) . . . . ?
C104 C105 C115 C101 -0.4(5) . . . . ?
C106 C105 C115 C101 -176.7(3) . . . . ?
C104 C105 C115 C114 -179.3(3) . . . . ?
C106 C105 C115 C114 4.3(3) . . . . ?
C102 C101 C115 C105 0.5(5) . . . . ?
C102 C101 C115 C114 179.3(3) . . . . ?
C113 C114 C115 C105 -91.0(3) . . . . ?
C121 C114 C115 C105 25.1(3) . . . . ?
C113 C114 C115 C101 90.1(4) . . . . ?
C121 C114 C115 C101 -153.8(3) . . . . ?
C130 C116 C117 C118 -2.3(7) . . . . ?
C116 C117 C118 C119 -0.4(8) . . . . ?
C117 C118 C119 C120 0.5(8) . . . . ?
C118 C119 C120 C130 2.0(8) . . . . ?
C118 C119 C120 C121 -179.5(5) . . . . ?
C119 C120 C121 C122 -109.8(5) . . . . ?
C130 C120 C121 C122 68.7(5) . . . . ?
C119 C120 C121 C106 22.9(5) . . . . ?
C130 C120 C121 C106 -158.6(4) . . . . ?
C119 C120 C121 C114 132.7(4) . . . . ?
C130 C120 C121 C114 -48.9(5) . . . . ?
C105 C106 C121 C120 167.2(3) . . . . ?
C107 C106 C121 C120 54.0(4) . . . . ?
Cl11 C106 C121 C120 -70.6(3) . . . . ?
C105 C106 C121 C122 -64.2(4) . . . . ?
C107 C106 C121 C122 -177.4(4) . . . . ?
Cl11 C106 C121 C122 58.0(4) . . . . ?
C105 C106 C121 C114 44.6(3) . . . . ?
C107 C106 C121 C114 -68.7(3) . . . . ?
Cl11 C106 C121 C114 166.8(2) . . . . ?
C113 C114 C121 C120 -43.2(4) . . . . ?
C115 C114 C121 C120 -162.3(3) . . . . ?
C113 C114 C121 C122 -162.9(3) . . . . ?
C115 C114 C121 C122 78.0(3) . . . . ?
C113 C114 C121 C106 77.8(3) . . . . ?
C115 C114 C121 C106 -41.3(3) . . . . ?
C120 C121 C122 C127 -62.8(6) . . . . ?
C106 C121 C122 C127 165.5(4) . . . . ?
C114 C121 C122 C127 62.5(4) . . . . ?
C120 C121 C122 C123 118.9(5) . . . . ?
C106 C121 C122 C123 -12.7(7) . . . . ?
C114 C121 C122 C123 -115.8(5) . . . . ?
C127 C122 C123 C124 1.0(8) . . . . ?
C121 C122 C123 C124 179.3(5) . . . . ?
C122 C123 C124 C125 0.3(9) . . . . ?
C123 C124 C125 C126 -2.3(9) . . . . ?
C124 C125 C126 C127 3.0(7) . . . . ?
C125 C126 C127 C122 -1.7(7) . . . . ?
C125 C126 C127 C128 178.5(4) . . . . ?
C123 C122 C127 C126 -0.3(7) . . . . ?
C121 C122 C127 C126 -178.7(4) . . . . ?
C123 C122 C127 C128 179.4(4) . . . . ?
C121 C122 C127 C128 1.1(7) . . . . ?
C126 C127 C128 C129 -144.8(4) . . . . ?
C122 C127 C128 C129 35.4(7) . . . . ?
C127 C128 C129 C130 2.5(7) . . . . ?
C119 C120 C130 C116 -4.5(6) . . . . ?
C121 C120 C130 C116 177.0(4) . . . . ?
C119 C120 C130 C129 169.5(5) . . . . ?
C121 C120 C130 C129 -9.0(7) . . . . ?
C117 C116 C130 C120 4.8(7) . . . . ?
C117 C116 C130 C129 -169.6(5) . . . . ?
C128 C129 C130 C120 -34.2(7) . . . . ?
C128 C129 C130 C116 139.8(5) . . . . ?
C315 C301 C302 C303 -0.6 . . . . ?
C301 C302 C303 C304 -1.2 . . . . ?
C302 C303 C304 C305 2.2 . . . . ?
C303 C304 C305 C315 -1.2 . . . . ?
C303 C304 C305 C306 -176.5 . . . . ?
C304 C305 C306 C307 104.0 . . . . ?
C315 C305 C306 C307 -71.2 . . . . ?
C304 C305 C306 C321 -145.6 . . . . ?
C315 C305 C306 C321 39.2 . . . . ?
C304 C305 C306 Cl31 -15.9 . . . . ?
C315 C305 C306 Cl31 168.9 . . . . ?
C305 C306 C307 C308 -90.0 . . . . ?
C321 C306 C307 C308 154.4 . . . . ?
Cl31 C306 C307 C308 28.5 . . . . ?
C305 C306 C307 C312 84.2 . . . . ?
C321 C306 C307 C312 -31.3 . . . . ?
Cl31 C306 C307 C312 -157.3 . . . . ?
C312 C307 C308 C309 1.0 . . . . ?
C306 C307 C308 C309 174.5 . . . . ?
C307 C308 C309 C310 0.1 . . . . ?
C308 C309 C310 C311 -0.8 . . . . ?
C309 C310 C311 C312 0.5 . . . . ?
C310 C311 C312 C313 -169.1 . . . . ?
C310 C311 C312 C307 0.5 . . . . ?
C308 C307 C312 C313 159.2 . . . . ?
C306 C307 C312 C313 -15.6 . . . . ?
C308 C307 C312 C311 -1.3 . . . . ?
C306 C307 C312 C311 -176.2 . . . . ?
C311 C312 C313 C314 164.9 . . . . ?
C307 C312 C313 C314 1.6 . . . . ?
C311 C312 C313 Cl32 47.6 . . . . ?
C307 C312 C313 Cl32 -115.7 . . . . ?
C312 C313 C314 C321 48.1 . . . . ?
Cl32 C313 C314 C321 178.8 . . . . ?
C312 C313 C314 C315 -63.0 . . . . ?
Cl32 C313 C314 C315 67.7 . . . . ?
C302 C301 C315 C305 1.5 . . . . ?
C302 C301 C315 C314 -158.8 . . . . ?
C304 C305 C315 C301 -0.6 . . . . ?
C306 C305 C315 C301 174.8 . . . . ?
C304 C305 C315 C314 167.5 . . . . ?
C306 C305 C315 C314 -17.1 . . . . ?
C313 C314 C315 C301 -101.1 . . . . ?
C321 C314 C315 C301 156.1 . . . . ?
C313 C314 C315 C305 96.1 . . . . ?
C321 C314 C315 C305 -6.7 . . . . ?
C330 C316 C317 C318 -0.7 . . . . ?
C316 C317 C318 C319 -0.9 . . . . ?
C317 C318 C319 C320 0.5 . . . . ?
C318 C319 C320 C330 1.4 . . . . ?
C318 C319 C320 C321 -177.1 . . . . ?
C319 C320 C321 C322 -115.1 . . . . ?
C330 C320 C321 C322 66.4 . . . . ?
C319 C320 C321 C306 16.8 . . . . ?
C330 C320 C321 C306 -161.6 . . . . ?
C319 C320 C321 C314 109.3 . . . . ?
C330 C320 C321 C314 -69.1 . . . . ?
C307 C306 C321 C320 165.3 . . . . ?
C305 C306 C321 C320 52.7 . . . . ?
Cl31 C306 C321 C320 -72.7 . . . . ?
C307 C306 C321 C322 -66.4 . . . . ?
C305 C306 C321 C322 -179.0 . . . . ?
Cl31 C306 C321 C322 55.7 . . . . ?
C307 C306 C321 C314 77.7 . . . . ?
C305 C306 C321 C314 -34.9 . . . . ?
Cl31 C306 C321 C314 -160.2 . . . . ?
C313 C314 C321 C320 157.1 . . . . ?
C315 C314 C321 C320 -88.7 . . . . ?
C313 C314 C321 C322 43.7 . . . . ?
C315 C314 C321 C322 157.9 . . . . ?
C313 C314 C321 C306 -89.6 . . . . ?
C315 C314 C321 C306 24.7 . . . . ?
C320 C321 C322 C323 119.1 . . . . ?
C306 C321 C322 C323 -11.3 . . . . ?
C314 C321 C322 C323 -137.0 . . . . ?
C320 C321 C322 C327 -64.4 . . . . ?
C306 C321 C322 C327 165.2 . . . . ?
C314 C321 C322 C327 39.6 . . . . ?
C327 C322 C323 C324 1.2 . . . . ?
C321 C322 C323 C324 177.8 . . . . ?
C322 C323 C324 C325 -2.2 . . . . ?
C323 C324 C325 C326 0.7 . . . . ?
C324 C325 C326 C327 1.8 . . . . ?
C325 C326 C327 C322 -2.8 . . . . ?
C325 C326 C327 C328 176.6 . . . . ?
C323 C322 C327 C326 1.3 . . . . ?
C321 C322 C327 C326 -175.5 . . . . ?
C323 C322 C327 C328 -178.0 . . . . ?
C321 C322 C327 C328 5.2 . . . . ?
C326 C327 C328 C329 -146.1 . . . . ?
C322 C327 C328 C329 33.2 . . . . ?
C327 C328 C329 C330 0.9 . . . . ?
C317 C316 C330 C320 2.7 . . . . ?
C317 C316 C330 C329 -175.2 . . . . ?
C319 C320 C330 C316 -3.0 . . . . ?
C321 C320 C330 C316 175.5 . . . . ?
C319 C320 C330 C329 174.8 . . . . ?
C321 C320 C330 C329 -6.7 . . . . ?
C328 C329 C330 C316 144.7 . . . . ?
C328 C329 C330 C320 -33.1 . . . . ?
C215 C201 C202 C203 0.7(4) . . . . ?
C201 C202 C203 C204 -1.0(4) . . . . ?
C202 C203 C204 C205 0.1(4) . . . . ?
C203 C204 C205 C215 1.0(4) . . . . ?
C203 C204 C205 C206 174.5(3) . . . . ?
C204 C205 C206 C207 -90.0(3) . . . . ?
C215 C205 C206 C207 84.2(2) . . . . ?
C204 C205 C206 C221 154.5(3) . . . . ?
C215 C205 C206 C221 -31.3(3) . . . . ?
C204 C205 C206 Cl21 28.6(4) . . . . ?
C215 C205 C206 Cl21 -157.19(18) . . . . ?
C205 C206 C207 C208 104.0(3) . . . . ?
C221 C206 C207 C208 -145.6(2) . . . . ?
Cl21 C206 C207 C208 -16.0(3) . . . . ?
C205 C206 C207 C212 -71.2(3) . . . . ?
C221 C206 C207 C212 39.2(3) . . . . ?
Cl21 C206 C207 C212 168.8(2) . . . . ?
C212 C207 C208 C209 -1.1(4) . . . . ?
C206 C207 C208 C209 -176.4(3) . . . . ?
C207 C208 C209 C210 2.0(4) . . . . ?
C208 C209 C210 C211 -1.1(4) . . . . ?
C209 C210 C211 C212 -0.6(4) . . . . ?
C210 C211 C212 C207 1.4(4) . . . . ?
C210 C211 C212 C213 -174.8(3) . . . . ?
C208 C207 C212 C211 -0.5(4) . . . . ?
C206 C207 C212 C211 174.9(2) . . . . ?
C208 C207 C212 C213 175.6(2) . . . . ?
C206 C207 C212 C213 -9.0(4) . . . . ?
C211 C212 C213 C214 -168.1(2) . . . . ?
C207 C212 C213 C214 15.7(3) . . . . ?
C211 C212 C213 Cl22 -43.0(3) . . . . ?
C207 C212 C213 Cl22 140.9(2) . . . . ?
C212 C213 C214 C215 59.4(3) . . . . ?
Cl22 C213 C214 C215 -67.0(3) . . . . ?
C212 C213 C214 C221 -52.8(3) . . . . ?
Cl22 C213 C214 C221 -179.25(16) . . . . ?
C202 C201 C215 C205 0.3(4) . . . . ?
C202 C201 C215 C214 -177.9(3) . . . . ?
C204 C205 C215 C201 -1.2(4) . . . . ?
C206 C205 C215 C201 -176.0(2) . . . . ?
C204 C205 C215 C214 177.3(2) . . . . ?
C206 C205 C215 C214 2.5(3) . . . . ?
C213 C214 C215 C201 89.3(3) . . . . ?
C221 C214 C215 C201 -154.6(3) . . . . ?
C213 C214 C215 C205 -89.0(3) . . . . ?
C221 C214 C215 C205 27.1(3) . . . . ?
C230 C216 C217 C218 -0.7(4) . . . . ?
C216 C217 C218 C219 -0.8(4) . . . . ?
C217 C218 C219 C220 0.5(4) . . . . ?
C218 C219 C220 C230 1.4(4) . . . . ?
C218 C219 C220 C221 -177.0(3) . . . . ?
C219 C220 C221 C222 -115.1(3) . . . . ?
C230 C220 C221 C222 66.5(3) . . . . ?
C219 C220 C221 C206 16.8(3) . . . . ?
C230 C220 C221 C206 -161.5(2) . . . . ?
C219 C220 C221 C214 125.7(3) . . . . ?
C230 C220 C221 C214 -52.7(3) . . . . ?
C205 C206 C221 C222 -66.4(3) . . . . ?
C207 C206 C221 C222 -179.0(2) . . . . ?
Cl21 C206 C221 C222 55.7(3) . . . . ?
C205 C206 C221 C220 165.3(2) . . . . ?
C207 C206 C221 C220 52.7(3) . . . . ?
Cl21 C206 C221 C220 -72.6(3) . . . . ?
C205 C206 C221 C214 44.4(2) . . . . ?
C207 C206 C221 C214 -68.2(2) . . . . ?
Cl21 C206 C221 C214 166.46(18) . . . . ?
C215 C214 C221 C222 77.0(2) . . . . ?
C213 C214 C221 C222 -163.9(2) . . . . ?
C215 C214 C221 C220 -162.0(2) . . . . ?
C213 C214 C221 C220 -42.9(3) . . . . ?
C215 C214 C221 C206 -42.5(2) . . . . ?
C213 C214 C221 C206 76.5(2) . . . . ?
C220 C221 C222 C223 119.2(3) . . . . ?
C206 C221 C222 C223 -11.2(4) . . . . ?
C214 C221 C222 C223 -115.8(3) . . . . ?
C220 C221 C222 C227 -64.4(3) . . . . ?
C206 C221 C222 C227 165.2(2) . . . . ?
C214 C221 C222 C227 60.6(3) . . . . ?
C227 C222 C223 C224 1.4(4) . . . . ?
C221 C222 C223 C224 177.8(3) . . . . ?
C222 C223 C224 C225 -2.5(5) . . . . ?
C223 C224 C225 C226 0.9(5) . . . . ?
C224 C225 C226 C227 1.8(5) . . . . ?
C225 C226 C227 C222 -2.9(5) . . . . ?
C225 C226 C227 C228 176.5(3) . . . . ?
C223 C222 C227 C226 1.2(4) . . . . ?
C221 C222 C227 C226 -175.4(3) . . . . ?
C223 C222 C227 C228 -178.1(3) . . . . ?
C221 C222 C227 C228 5.3(4) . . . . ?
C226 C227 C228 C229 -146.2(3) . . . . ?
C222 C227 C228 C229 33.2(5) . . . . ?
C227 C228 C229 C230 0.8(5) . . . . ?
C217 C216 C230 C220 2.7(4) . . . . ?
C217 C216 C230 C229 -175.2(3) . . . . ?
C219 C220 C230 C216 -2.9(4) . . . . ?
C221 C220 C230 C216 175.5(2) . . . . ?
C219 C220 C230 C229 174.7(3) . . . . ?
C221 C220 C230 C229 -6.9(4) . . . . ?
C228 C229 C230 C216 144.7(3) . . . . ?
C228 C229 C230 C220 -33.0(4) . . . . ?
